data_7226317
loop_
_publ_author_name
'Panda, Tarun Kanti Kanti'
'Anga, Srinivas'
'Banerjee, Indrani'
'Nayek, Hari Pada'

_publ_section_title
;
 Alkali Metal Complexes Having Sterically Bulky Bis-Iminopyrrolyl Ligands
 -- Control of Dimeric to Monomeric Complex
;
_journal_name_full 'RSC Adv.'
_journal_paper_doi 10.1039/C6RA13437H
_journal_year 2016
_chemical_formula_moiety 'C56 H58 N3 Na O3'
_chemical_formula_sum 'C56 H58 N3 Na O3'
_chemical_formula_weight 844.04
_space_group_crystal_system triclinic
_space_group_IT_number 2
_space_group_name_Hall '-P 1'
_space_group_name_H-M_alt 'P -1'
_symmetry_space_group_name_Hall '-P 1'
_symmetry_space_group_name_H-M 'P -1'
_atom_sites_solution_hydrogens geom
_audit_creation_method SHELXL-2014/7
_audit_update_record
;
2016-07-13 deposited with the CCDC.
2016-08-18 downloaded from the CCDC.
;
_cell_angle_alpha 81.636(3)
_cell_angle_beta 88.161(2)
_cell_angle_gamma 74.457(3)
_cell_formula_units_Z 2
_cell_length_a 8.8522(3)
_cell_length_b 9.4272(3)
_cell_length_c 29.1528(8)
_cell_measurement_reflns_used 12735
_cell_measurement_temperature 150(2)
_cell_measurement_theta_max 70.703
_cell_measurement_theta_min 4.599
_cell_volume 2318.88(13)
_computing_cell_refinement
'CrysAlisPro, Agilent Technologies,Version 1.171.35.19 (release 27-10-2011CrysAlis171 .NET)(compiled Oct 27'
_computing_data_collection
'CrysAlisPro, Agilent Technologies,Version 1.171.35.19 (release 27-10-2011CrysAlis171 .NET)(compiled Oct 27'
_computing_data_reduction
'CrysAlisPro, Agilent Technologies,Version 1.171.35.19 (release 27-10-2011CrysAlis171 .NET)(compiled Oct 27'
_computing_molecular_graphics 'DIAMOND & Olex 2.1'
_computing_publication_material WinGX
_computing_structure_refinement 'SHELXL-2014/7 (Sheldrick, 2014)'
_computing_structure_solution 'SHELXL-2014/7 (Sheldrick, 2014)'
_diffrn_ambient_temperature 150(2)
_diffrn_measured_fraction_theta_full 0.990
_diffrn_measured_fraction_theta_max 0.974
_diffrn_measurement_device_type 'SuperNova, Dual, Cu at zero, Eos'
_diffrn_radiation_type CuK\a
_diffrn_radiation_wavelength 1.54184
_diffrn_reflns_av_R_equivalents 0.0172
_diffrn_reflns_av_unetI/netI 0.0194
_diffrn_reflns_Laue_measured_fraction_full 0.990
_diffrn_reflns_Laue_measured_fraction_max 0.974
_diffrn_reflns_limit_h_max 10
_diffrn_reflns_limit_h_min -10
_diffrn_reflns_limit_k_max 11
_diffrn_reflns_limit_k_min -11
_diffrn_reflns_limit_l_max 28
_diffrn_reflns_limit_l_min -35
_diffrn_reflns_number 17860
_diffrn_reflns_point_group_measured_fraction_full 0.990
_diffrn_reflns_point_group_measured_fraction_max 0.974
_diffrn_reflns_theta_full 67.684
_diffrn_reflns_theta_max 70.703
_diffrn_reflns_theta_min 4.599
_exptl_absorpt_coefficient_mu 0.659
_exptl_absorpt_correction_T_max 1.00000
_exptl_absorpt_correction_T_min 0.75957
_exptl_absorpt_correction_type multi-scan
_exptl_crystal_colour colorless
_exptl_crystal_density_diffrn 1.209
_exptl_crystal_description plates
_exptl_crystal_F_000 900
_exptl_crystal_size_max 0.18
_exptl_crystal_size_mid 0.16
_exptl_crystal_size_min 0.14
_refine_diff_density_max 0.870
_refine_diff_density_min -0.353
_refine_diff_density_rms 0.042
_refine_ls_extinction_method none
_refine_ls_goodness_of_fit_ref 1.047
_refine_ls_hydrogen_treatment constr
_refine_ls_matrix_type full
_refine_ls_number_parameters 568
_refine_ls_number_reflns 8688
_refine_ls_number_restraints 0
_refine_ls_restrained_S_all 1.047
_refine_ls_R_factor_all 0.0507
_refine_ls_R_factor_gt 0.0484
_refine_ls_shift/su_max 0.000
_refine_ls_shift/su_mean 0.000
_refine_ls_structure_factor_coef Fsqd
_refine_ls_weighting_details 'w=1/[\s^2^(Fo^2^)+(0.0620P)^2^+1.0980P] where P=(Fo^2^+2Fc^2^)/3'
_refine_ls_weighting_scheme calc
_refine_ls_wR_factor_gt 0.1251
_refine_ls_wR_factor_ref 0.1268
_reflns_Friedel_coverage 0.000
_reflns_number_gt 8174
_reflns_number_total 8688
_reflns_threshold_expression 'I > 2\s(I)'
_cod_data_source_file c6ra13437h2.cif
_cod_data_source_block 3-Na
_cod_database_code 7226317
_shelx_shelxl_version_number 2014/7
_shelx_space_group_comment
;
The symmetry employed for this shelxl refinement is uniquely defined
by the following loop, which should always be used as a source of
symmetry information in preference to the above space-group names.
They are only intended as comments.
;

loop_
_space_group_symop_operation_xyz
'x, y, z'
'-x, -y, -z'

loop_
_atom_site_label
_atom_site_type_symbol
_atom_site_fract_x
_atom_site_fract_y
_atom_site_fract_z
_atom_site_U_iso_or_equiv
_atom_site_adp_type
_atom_site_occupancy
_atom_site_site_symmetry_order
_atom_site_calc_flag
_atom_site_refinement_flags_posn
_atom_site_refinement_flags_adp
Na1 Na 0.53114(7) 0.71682(6) 0.28149(2) 0.02912(15) Uani 1 1 d . .
O1 O 0.29541(17) 0.85523(15) 0.24565(6) 0.0562(4) Uani 1 1 d . .
O2 O 0.72131(14) 0.55594(14) 0.24190(4) 0.0418(3) Uani 1 1 d . .
O3 O 0.40365(15) 0.51887(14) 0.29675(5) 0.0482(3) Uani 1 1 d . .
N1 N 0.66971(14) 0.90839(13) 0.26637(4) 0.0254(3) Uani 1 1 d . .
N2 N 0.61543(14) 0.76398(13) 0.35835(4) 0.0239(2) Uani 1 1 d . .
N3 N 0.70253(14) 1.12261(14) 0.15510(4) 0.0271(3) Uani 1 1 d . .
C1 C 0.71185(16) 1.00805(16) 0.23317(5) 0.0243(3) Uani 1 1 d . .
C2 C 0.79997(17) 1.08989(17) 0.25190(5) 0.0285(3) Uani 1 1 d . .
H14 H 0.8405 1.1643 0.2360 0.034 Uiso 1 1 calc R U
C3 C 0.81409(18) 1.03720(17) 0.29883(5) 0.0294(3) Uani 1 1 d . .
H37 H 0.8665 1.0689 0.3208 0.035 Uiso 1 1 calc R U
C4 C 0.73321(16) 0.92592(16) 0.30661(5) 0.0251(3) Uani 1 1 d . .
C5 C 0.70759(16) 0.84892(16) 0.35150(5) 0.0251(3) Uani 1 1 d . .
H12 H 0.7610 0.8617 0.3769 0.030 Uiso 1 1 calc R U
C6 C 0.66582(16) 1.02450(16) 0.18496(5) 0.0256(3) Uani 1 1 d . .
H32 H 0.6093 0.9632 0.1758 0.031 Uiso 1 1 calc R U
C7 C 0.58434(16) 0.69449(15) 0.40548(5) 0.0220(3) Uani 1 1 d . .
C8 C 0.66762(15) 0.73215(15) 0.44618(5) 0.0216(3) Uani 1 1 d . .
C9 C 0.63231(16) 0.87961(16) 0.45479(5) 0.0251(3) Uani 1 1 d . .
H7 H 0.5643 0.9535 0.4349 0.030 Uiso 1 1 calc R U
C10 C 0.69636(17) 0.91792(17) 0.49226(5) 0.0285(3) Uani 1 1 d . .
H11 H 0.6730 1.0171 0.4968 0.034 Uiso 1 1 calc R U
C11 C 0.79565(17) 0.80898(18) 0.52323(5) 0.0307(3) Uani 1 1 d . .
H34 H 0.8383 0.8346 0.5486 0.037 Uiso 1 1 calc R U
C12 C 0.82983(18) 0.66228(18) 0.51579(5) 0.0311(3) Uani 1 1 d . .
H30 H 0.8947 0.5884 0.5365 0.037 Uiso 1 1 calc R U
C13 C 0.76769(16) 0.62445(16) 0.47741(5) 0.0263(3) Uani 1 1 d . .
H13 H 0.7934 0.5255 0.4725 0.032 Uiso 1 1 calc R U
C14 C 0.63531(16) 0.52538(15) 0.40425(5) 0.0233(3) Uani 1 1 d . .
C15 C 0.78574(18) 0.46264(17) 0.38832(5) 0.0297(3) Uani 1 1 d . .
H8 H 0.8491 0.5240 0.3770 0.036 Uiso 1 1 calc R U
C16 C 0.84156(19) 0.31026(18) 0.38914(5) 0.0342(3) Uani 1 1 d . .
H28 H 0.9422 0.2702 0.3787 0.041 Uiso 1 1 calc R U
C17 C 0.7482(2) 0.21726(17) 0.40543(6) 0.0351(4) Uani 1 1 d . .
H33 H 0.7860 0.1149 0.4062 0.042 Uiso 1 1 calc R U
C18 C 0.59865(19) 0.27807(17) 0.42045(5) 0.0322(3) Uani 1 1 d . .
H26 H 0.5349 0.2164 0.4311 0.039 Uiso 1 1 calc R U
C19 C 0.54254(17) 0.43107(16) 0.41977(5) 0.0267(3) Uani 1 1 d . .
H15 H 0.4413 0.4706 0.4299 0.032 Uiso 1 1 calc R U
C20 C 0.40636(16) 0.74943(15) 0.41370(5) 0.0236(3) Uani 1 1 d . .
C21 C 0.34550(17) 0.72083(16) 0.45769(5) 0.0264(3) Uani 1 1 d . .
H10 H 0.4135 0.6698 0.4819 0.032 Uiso 1 1 calc R U
C22 C 0.18651(18) 0.76646(17) 0.46628(5) 0.0309(3) Uani 1 1 d . .
H18 H 0.1490 0.7472 0.4961 0.037 Uiso 1 1 calc R U
C23 C 0.0838(2) 0.8404(2) 0.43078(7) 0.0485(5) Uani 1 1 d . .
H46 H -0.0235 0.8693 0.4361 0.058 Uiso 1 1 calc R U
C24 C 0.1425(2) 0.8710(3) 0.38718(7) 0.0699(8) Uani 1 1 d . .
H51 H 0.0739 0.9214 0.3631 0.084 Uiso 1 1 calc R U
C25 C 0.3024(2) 0.8277(2) 0.37869(6) 0.0482(5) Uani 1 1 d . .
H43 H 0.3398 0.8516 0.3492 0.058 Uiso 1 1 calc R U
C26 C 0.65299(17) 1.14774(16) 0.10603(5) 0.0261(3) Uani 1 1 d . .
C27 C 0.79076(17) 1.18755(16) 0.07781(5) 0.0263(3) Uani 1 1 d . .
C28 C 0.8768(2) 1.2697(2) 0.09623(6) 0.0372(4) Uani 1 1 d . .
H50 H 0.8512 1.2987 0.1253 0.045 Uiso 1 1 calc R U
C29 C 0.9999(2) 1.3090(2) 0.07204(6) 0.0468(4) Uani 1 1 d . .
H48 H 1.0563 1.3636 0.0850 0.056 Uiso 1 1 calc R U
C30 C 1.0397(2) 1.2674(2) 0.02865(6) 0.0403(4) Uani 1 1 d . .
H42 H 1.1232 1.2930 0.0125 0.048 Uiso 1 1 calc R U
C31 C 0.95398(19) 1.18778(18) 0.00970(5) 0.0345(3) Uani 1 1 d . .
H29 H 0.9794 1.1598 -0.0195 0.041 Uiso 1 1 calc R U
C32 C 0.82964(18) 1.14890(17) 0.03389(5) 0.0301(3) Uani 1 1 d . .
H25 H 0.7718 1.0964 0.0205 0.036 Uiso 1 1 calc R U
C33 C 0.51256(17) 1.28743(17) 0.09889(5) 0.0282(3) Uani 1 1 d . .
C34 C 0.44000(19) 1.35562(19) 0.13592(6) 0.0348(3) Uani 1 1 d . .
H35 H 0.4748 1.3158 0.1660 0.042 Uiso 1 1 calc R U
C35 C 0.3153(2) 1.4833(2) 0.12832(6) 0.0415(4) Uani 1 1 d . .
H41 H 0.2680 1.5282 0.1534 0.050 Uiso 1 1 calc R U
C36 C 0.26113(19) 1.54410(19) 0.08404(7) 0.0402(4) Uani 1 1 d . .
H44 H 0.1777 1.6292 0.0793 0.048 Uiso 1 1 calc R U
C37 C 0.33227(19) 1.47717(19) 0.04680(6) 0.0373(4) Uani 1 1 d . .
H40 H 0.2963 1.5171 0.0168 0.045 Uiso 1 1 calc R U
C38 C 0.45681(18) 1.35083(18) 0.05411(5) 0.0329(3) Uani 1 1 d . .
H36 H 0.5043 1.3073 0.0288 0.039 Uiso 1 1 calc R U
C39 C 0.61548(19) 1.01079(17) 0.09119(5) 0.0291(3) Uani 1 1 d . .
C40 C 0.7374(2) 0.88166(18) 0.09049(5) 0.0341(3) Uani 1 1 d . .
H20 H 0.8387 0.8823 0.0977 0.041 Uiso 1 1 calc R U
C41 C 0.7106(2) 0.7523(2) 0.07922(6) 0.0425(4) Uani 1 1 d . .
H45 H 0.7937 0.6680 0.0784 0.051 Uiso 1 1 calc R U
C42 C 0.5600(3) 0.7491(2) 0.06919(6) 0.0486(5) Uani 1 1 d . .
H38 H 0.5412 0.6626 0.0618 0.058 Uiso 1 1 calc R U
C43 C 0.4382(3) 0.8749(2) 0.07022(6) 0.0483(5) Uani 1 1 d . .
H47 H 0.3368 0.8728 0.0637 0.058 Uiso 1 1 calc R U
C44 C 0.4646(2) 1.0058(2) 0.08097(5) 0.0369(4) Uani 1 1 d . .
H31 H 0.3811 1.0900 0.0813 0.044 Uiso 1 1 calc R U
C45 C 0.2530(2) 1.0131(2) 0.23482(8) 0.0493(5) Uani 1 1 d . .
H49A H 0.3436 1.0510 0.2373 0.059 Uiso 1 1 calc R U
H49B H 0.1732 1.0574 0.2559 0.059 Uiso 1 1 calc R U
C46 C 0.1911(3) 1.0492(2) 0.18591(8) 0.0592(5) Uani 1 1 d . .
H59A H 0.2714 1.0679 0.1643 0.071 Uiso 1 1 calc R U
H59B H 0.1015 1.1359 0.1827 0.071 Uiso 1 1 calc R U
C47 C 0.1439(3) 0.9121(3) 0.17762(8) 0.0612(6) Uani 1 1 d . .
H60A H 0.2054 0.8659 0.1530 0.073 Uiso 1 1 calc R U
H60B H 0.0336 0.9367 0.1695 0.073 Uiso 1 1 calc R U
C48 C 0.1777(3) 0.8097(3) 0.22389(9) 0.0624(6) Uani 1 1 d . .
H58A H 0.0840 0.8211 0.2427 0.075 Uiso 1 1 calc R U
H58B H 0.2153 0.7065 0.2190 0.075 Uiso 1 1 calc R U
C49 C 0.7359(2) 0.5692(3) 0.19277(7) 0.0555(5) Uani 1 1 d . .
H52A H 0.6658 0.6613 0.1782 0.067 Uiso 1 1 calc R U
H52B H 0.7110 0.4866 0.1812 0.067 Uiso 1 1 calc R U
C50 C 0.9044(2) 0.5680(3) 0.18295(7) 0.0644(6) Uani 1 1 d . .
H57A H 0.9402 0.5257 0.1549 0.077 Uiso 1 1 calc R U
H57B H 0.9182 0.6676 0.1799 0.077 Uiso 1 1 calc R U
C51 C 0.9895(2) 0.4721(2) 0.22469(7) 0.0515(5) Uani 1 1 d . .
H56A H 1.0865 0.4965 0.2302 0.062 Uiso 1 1 calc R U
H56B H 1.0124 0.3674 0.2215 0.062 Uiso 1 1 calc R U
C52 C 0.8734(2) 0.5107(3) 0.26265(7) 0.0595(6) Uani 1 1 d . .
H61A H 0.8819 0.4249 0.2862 0.071 Uiso 1 1 calc R U
H61B H 0.8929 0.5906 0.2770 0.071 Uiso 1 1 calc R U
C53 C 0.2695(2) 0.5091(3) 0.32382(7) 0.0506(5) Uani 1 1 d . .
H54A H 0.1748 0.5690 0.3076 0.061 Uiso 1 1 calc R U
H54B H 0.2746 0.5447 0.3532 0.061 Uiso 1 1 calc R U
C54 C 0.2691(3) 0.3462(3) 0.33188(9) 0.0695(7) Uani 1 1 d . .
H53A H 0.2990 0.3020 0.3636 0.083 Uiso 1 1 calc R U
H53B H 0.1665 0.3348 0.3255 0.083 Uiso 1 1 calc R U
C55 C 0.3882(3) 0.2767(3) 0.29841(11) 0.0746(8) Uani 1 1 d . .
H62A H 0.4435 0.1758 0.3112 0.090 Uiso 1 1 calc R U
H62B H 0.3389 0.2748 0.2693 0.090 Uiso 1 1 calc R U
C56 C 0.4954(3) 0.3726(2) 0.29169(9) 0.0556(5) Uani 1 1 d . .
H55A H 0.5791 0.3390 0.3146 0.067 Uiso 1 1 calc R U
H55B H 0.5414 0.3711 0.2611 0.067 Uiso 1 1 calc R U

loop_
_atom_site_aniso_label
_atom_site_aniso_U_11
_atom_site_aniso_U_22
_atom_site_aniso_U_33
_atom_site_aniso_U_23
_atom_site_aniso_U_13
_atom_site_aniso_U_12
Na1 0.0301(3) 0.0301(3) 0.0289(3) -0.0059(2) 0.0016(2) -0.0103(2)
O1 0.0544(8) 0.0387(7) 0.0754(10) -0.0028(6) -0.0311(7) -0.0112(6)
O2 0.0385(6) 0.0468(7) 0.0397(6) -0.0114(5) 0.0083(5) -0.0090(5)
O3 0.0400(7) 0.0361(6) 0.0684(9) -0.0044(6) 0.0086(6) -0.0122(5)
N1 0.0284(6) 0.0267(6) 0.0218(6) -0.0019(5) 0.0017(5) -0.0094(5)
N2 0.0283(6) 0.0229(6) 0.0195(6) -0.0004(4) 0.0013(4) -0.0065(5)
N3 0.0316(6) 0.0317(6) 0.0200(6) -0.0018(5) -0.0006(5) -0.0126(5)
C1 0.0251(7) 0.0263(7) 0.0215(7) -0.0013(5) 0.0020(5) -0.0081(5)
C2 0.0311(7) 0.0321(7) 0.0247(7) 0.0004(6) 0.0011(6) -0.0149(6)
C3 0.0312(7) 0.0363(8) 0.0237(7) -0.0022(6) -0.0020(6) -0.0150(6)
C4 0.0256(7) 0.0276(7) 0.0216(7) -0.0014(5) 0.0005(5) -0.0073(5)
C5 0.0264(7) 0.0271(7) 0.0212(7) -0.0017(5) -0.0006(5) -0.0070(5)
C6 0.0266(7) 0.0280(7) 0.0242(7) -0.0040(5) 0.0014(5) -0.0107(6)
C7 0.0241(7) 0.0211(6) 0.0200(6) -0.0013(5) 0.0006(5) -0.0058(5)
C8 0.0207(6) 0.0238(7) 0.0202(6) -0.0022(5) 0.0034(5) -0.0069(5)
C9 0.0254(7) 0.0243(7) 0.0245(7) -0.0024(5) 0.0024(5) -0.0057(5)
C10 0.0289(7) 0.0289(7) 0.0302(7) -0.0093(6) 0.0057(6) -0.0097(6)
C11 0.0277(7) 0.0416(9) 0.0256(7) -0.0089(6) 0.0008(6) -0.0122(6)
C12 0.0278(7) 0.0365(8) 0.0265(7) -0.0002(6) -0.0036(6) -0.0063(6)
C13 0.0268(7) 0.0240(7) 0.0265(7) -0.0020(5) 0.0005(5) -0.0052(5)
C14 0.0276(7) 0.0226(7) 0.0190(6) -0.0033(5) -0.0008(5) -0.0053(5)
C15 0.0313(8) 0.0286(7) 0.0281(7) -0.0041(6) 0.0061(6) -0.0067(6)
C16 0.0353(8) 0.0309(8) 0.0318(8) -0.0068(6) 0.0065(6) -0.0006(6)
C17 0.0483(9) 0.0215(7) 0.0320(8) -0.0051(6) 0.0021(7) -0.0030(6)
C18 0.0412(8) 0.0247(7) 0.0319(8) -0.0029(6) 0.0009(6) -0.0117(6)
C19 0.0292(7) 0.0252(7) 0.0253(7) -0.0036(5) 0.0005(5) -0.0069(6)
C20 0.0241(7) 0.0215(6) 0.0250(7) -0.0042(5) -0.0003(5) -0.0050(5)
C21 0.0258(7) 0.0270(7) 0.0264(7) -0.0016(5) 0.0000(5) -0.0079(6)
C22 0.0288(7) 0.0317(8) 0.0329(8) -0.0060(6) 0.0056(6) -0.0091(6)
C23 0.0247(8) 0.0653(12) 0.0451(10) -0.0044(9) 0.0026(7) 0.0039(8)
C24 0.0337(10) 0.1073(19) 0.0396(11) 0.0128(11) -0.0038(8) 0.0191(11)
C25 0.0347(9) 0.0658(12) 0.0273(8) 0.0059(8) 0.0018(7) 0.0083(8)
C26 0.0302(7) 0.0311(7) 0.0193(6) -0.0024(5) 0.0007(5) -0.0128(6)
C27 0.0282(7) 0.0268(7) 0.0230(7) 0.0006(5) 0.0006(5) -0.0082(6)
C28 0.0426(9) 0.0473(10) 0.0294(8) -0.0087(7) 0.0061(7) -0.0238(8)
C29 0.0488(10) 0.0620(12) 0.0419(10) -0.0094(8) 0.0066(8) -0.0352(9)
C30 0.0339(8) 0.0481(10) 0.0397(9) 0.0000(7) 0.0096(7) -0.0165(7)
C31 0.0388(8) 0.0344(8) 0.0270(7) -0.0008(6) 0.0078(6) -0.0068(7)
C32 0.0348(8) 0.0316(8) 0.0242(7) -0.0018(6) 0.0006(6) -0.0108(6)
C33 0.0277(7) 0.0334(8) 0.0266(7) -0.0013(6) 0.0011(6) -0.0148(6)
C34 0.0353(8) 0.0413(9) 0.0290(8) -0.0051(6) 0.0039(6) -0.0129(7)
C35 0.0374(9) 0.0434(9) 0.0446(10) -0.0112(8) 0.0087(7) -0.0106(7)
C36 0.0294(8) 0.0349(8) 0.0545(10) -0.0002(7) 0.0017(7) -0.0090(7)
C37 0.0327(8) 0.0405(9) 0.0383(9) 0.0058(7) -0.0040(7) -0.0149(7)
C38 0.0319(8) 0.0389(8) 0.0282(8) 0.0003(6) 0.0004(6) -0.0127(7)
C39 0.0398(8) 0.0355(8) 0.0168(6) -0.0019(6) 0.0015(6) -0.0193(7)
C40 0.0454(9) 0.0349(8) 0.0252(7) -0.0027(6) 0.0020(6) -0.0171(7)
C41 0.0674(12) 0.0371(9) 0.0281(8) -0.0061(7) 0.0069(8) -0.0228(8)
C42 0.0809(14) 0.0488(11) 0.0305(9) -0.0112(8) 0.0051(9) -0.0395(10)
C43 0.0614(12) 0.0658(13) 0.0333(9) -0.0070(8) -0.0027(8) -0.0431(11)
C44 0.0428(9) 0.0483(10) 0.0264(8) -0.0037(7) -0.0007(6) -0.0244(8)
C45 0.0417(10) 0.0383(10) 0.0665(13) -0.0102(9) -0.0035(9) -0.0064(8)
C46 0.0620(13) 0.0524(12) 0.0540(12) 0.0005(9) 0.0066(10) -0.0047(10)
C47 0.0566(13) 0.0793(16) 0.0486(12) -0.0122(11) -0.0085(10) -0.0167(11)
C48 0.0602(13) 0.0548(13) 0.0749(15) -0.0076(11) -0.0193(11) -0.0186(10)
C49 0.0427(10) 0.0861(16) 0.0386(10) -0.0148(10) 0.0045(8) -0.0159(10)
C50 0.0447(11) 0.1044(19) 0.0427(11) -0.0021(11) 0.0071(9) -0.0226(12)
C51 0.0409(10) 0.0579(12) 0.0544(12) -0.0102(9) 0.0081(8) -0.0109(9)
C52 0.0427(11) 0.0873(16) 0.0388(10) -0.0071(10) 0.0001(8) -0.0018(10)
C53 0.0394(10) 0.0682(13) 0.0477(11) -0.0082(9) -0.0006(8) -0.0206(9)
C54 0.0562(13) 0.0798(16) 0.0762(16) 0.0245(13) -0.0166(12) -0.0409(12)
C55 0.0668(15) 0.0446(12) 0.118(2) -0.0062(13) -0.0116(15) -0.0254(11)
C56 0.0583(12) 0.0366(10) 0.0706(14) -0.0052(9) 0.0049(10) -0.0123(9)

loop_
_atom_type_symbol
_atom_type_description
_atom_type_scat_dispersion_real
_atom_type_scat_dispersion_imag
_atom_type_scat_source
Na Na 0.1353 0.1239 'International Tables Vol C Tables 4.2.6.8 and 6.1.1.4'
O O 0.0492 0.0322 'International Tables Vol C Tables 4.2.6.8 and 6.1.1.4'
N N 0.0311 0.0180 'International Tables Vol C Tables 4.2.6.8 and 6.1.1.4'
C C 0.0181 0.0091 'International Tables Vol C Tables 4.2.6.8 and 6.1.1.4'
H H 0.0000 0.0000 'International Tables Vol C Tables 4.2.6.8 and 6.1.1.4'

loop_
_geom_angle_atom_site_label_1
_geom_angle_atom_site_label_2
_geom_angle_atom_site_label_3
_geom_angle
O1 Na1 O2 121.07(6)
O1 Na1 O3 85.10(5)
O2 Na1 O3 86.80(5)
O1 Na1 N1 97.05(5)
O2 Na1 N1 91.25(5)
O3 Na1 N1 177.65(5)
O1 Na1 N2 122.13(5)
O2 Na1 N2 115.96(5)
O3 Na1 N2 107.56(5)
N1 Na1 N2 72.13(4)
C45 O1 C48 104.81(15)
C45 O1 Na1 123.66(11)
C48 O1 Na1 130.88(13)
C49 O2 C52 109.44(14)
C49 O2 Na1 124.67(12)
C52 O2 Na1 114.76(11)
C53 O3 C56 109.16(15)
C53 O3 Na1 130.39(12)
C56 O3 Na1 117.18(11)
C1 N1 C4 104.88(12)
C1 N1 Na1 145.13(10)
C4 N1 Na1 109.98(9)
C5 N2 C7 122.05(12)
C5 N2 Na1 109.50(9)
C7 N2 Na1 128.08(9)
C6 N3 C26 122.37(12)
N1 C1 C2 111.74(12)
N1 C1 C6 122.02(13)
C2 C1 C6 126.24(13)
C3 C2 C1 105.94(13)
C3 C2 H14 127.0
C1 C2 H14 127.0
C2 C3 C4 106.27(13)
C2 C3 H37 126.9
C4 C3 H37 126.9
N1 C4 C3 111.17(12)
N1 C4 C5 123.58(13)
C3 C4 C5 125.04(13)
N2 C5 C4 123.70(13)
N2 C5 H12 118.2
C4 C5 H12 118.2
N3 C6 C1 120.34(13)
N3 C6 H32 119.8
C1 C6 H32 119.8
N2 C7 C14 105.56(10)
N2 C7 C20 107.03(11)
C14 C7 C20 111.25(11)
N2 C7 C8 116.33(11)
C14 C7 C8 109.81(11)
C20 C7 C8 106.88(10)
C13 C8 C9 117.45(13)
C13 C8 C7 123.25(12)
C9 C8 C7 119.09(12)
C10 C9 C8 121.42(13)
C10 C9 H7 119.3
C8 C9 H7 119.3
C9 C10 C11 120.41(14)
C9 C10 H11 119.8
C11 C10 H11 119.8
C12 C11 C10 119.06(14)
C12 C11 H34 120.5
C10 C11 H34 120.5
C11 C12 C13 120.36(14)
C11 C12 H30 119.8
C13 C12 H30 119.8
C12 C13 C8 121.27(13)
C12 C13 H13 119.4
C8 C13 H13 119.4
C19 C14 C15 118.08(13)
C19 C14 C7 123.57(12)
C15 C14 C7 118.30(12)
C16 C15 C14 120.87(14)
C16 C15 H8 119.6
C14 C15 H8 119.6
C15 C16 C17 120.33(14)
C15 C16 H28 119.8
C17 C16 H28 119.8
C18 C17 C16 119.32(14)
C18 C17 H33 120.3
C16 C17 H33 120.3
C17 C18 C19 120.44(15)
C17 C18 H26 119.8
C19 C18 H26 119.8
C14 C19 C18 120.95(14)
C14 C19 H15 119.5
C18 C19 H15 119.5
C25 C20 C21 117.67(14)
C25 C20 C7 122.37(13)
C21 C20 C7 119.96(12)
C22 C21 C20 121.67(14)
C22 C21 H10 119.2
C20 C21 H10 119.2
C23 C22 C21 120.03(15)
C23 C22 H18 120.0
C21 C22 H18 120.0
C22 C23 C24 118.97(16)
C22 C23 H46 120.5
C24 C23 H46 120.5
C23 C24 C25 121.05(17)
C23 C24 H51 119.5
C25 C24 H51 119.5
C20 C25 C24 120.57(16)
C20 C25 H43 119.7
C24 C25 H43 119.7
N3 C26 C39 112.37(11)
N3 C26 C33 107.89(11)
C39 C26 C33 112.50(12)
N3 C26 C27 105.57(11)
C39 C26 C27 111.33(12)
C33 C26 C27 106.77(11)
C32 C27 C28 118.08(14)
C32 C27 C26 122.84(13)
C28 C27 C26 119.05(13)
C29 C28 C27 121.00(15)
C29 C28 H50 119.5
C27 C28 H50 119.5
C28 C29 C30 120.49(16)
C28 C29 H48 119.8
C30 C29 H48 119.8
C31 C30 C29 119.11(15)
C31 C30 H42 120.4
C29 C30 H42 120.4
C30 C31 C32 120.47(15)
C30 C31 H29 119.8
C32 C31 H29 119.8
C27 C32 C31 120.83(15)
C27 C32 H25 119.6
C31 C32 H25 119.6
C34 C33 C38 118.06(15)
C34 C33 C26 121.76(13)
C38 C33 C26 120.17(13)
C33 C34 C35 120.47(15)
C33 C34 H35 119.8
C35 C34 H35 119.8
C36 C35 C34 120.83(16)
C36 C35 H41 119.6
C34 C35 H41 119.6
C35 C36 C37 119.32(16)
C35 C36 H44 120.3
C37 C36 H44 120.3
C36 C37 C38 120.11(16)
C36 C37 H40 119.9
C38 C37 H40 119.9
C37 C38 C33 121.22(15)
C37 C38 H36 119.4
C33 C38 H36 119.4
C44 C39 C40 118.00(15)
C44 C39 C26 123.45(15)
C40 C39 C26 118.44(14)
C41 C40 C39 121.42(16)
C41 C40 H20 119.3
C39 C40 H20 119.3
C42 C41 C40 119.88(18)
C42 C41 H45 120.1
C40 C41 H45 120.1
C43 C42 C41 119.43(17)
C43 C42 H38 120.3
C41 C42 H38 120.3
C42 C43 C44 120.97(18)
C42 C43 H47 119.5
C44 C43 H47 119.5
C39 C44 C43 120.29(18)
C39 C44 H31 119.9
C43 C44 H31 119.9
O1 C45 C46 106.50(16)
O1 C45 H49A 110.4
C46 C45 H49A 110.4
O1 C45 H49B 110.4
C46 C45 H49B 110.4
H49A C45 H49B 108.6
C45 C46 C47 104.40(17)
C45 C46 H59A 110.9
C47 C46 H59A 110.9
C45 C46 H59B 110.9
C47 C46 H59B 110.9
H59A C46 H59B 108.9
C46 C47 C48 104.04(17)
C46 C47 H60A 110.9
C48 C47 H60A 110.9
C46 C47 H60B 110.9
C48 C47 H60B 110.9
H60A C47 H60B 109.0
O1 C48 C47 105.01(18)
O1 C48 H58A 110.7
C47 C48 H58A 110.7
O1 C48 H58B 110.7
C47 C48 H58B 110.7
H58A C48 H58B 108.8
O2 C49 C50 105.62(16)
O2 C49 H52A 110.6
C50 C49 H52A 110.6
O2 C49 H52B 110.6
C50 C49 H52B 110.6
H52A C49 H52B 108.7
C51 C50 C49 103.04(17)
C51 C50 H57A 111.2
C49 C50 H57A 111.2
C51 C50 H57B 111.2
C49 C50 H57B 111.2
H57A C50 H57B 109.1
C50 C51 C52 102.07(17)
C50 C51 H56A 111.4
C52 C51 H56A 111.4
C50 C51 H56B 111.4
C52 C51 H56B 111.4
H56A C51 H56B 109.2
O2 C52 C51 107.12(16)
O2 C52 H61A 110.3
C51 C52 H61A 110.3
O2 C52 H61B 110.3
C51 C52 H61B 110.3
H61A C52 H61B 108.5
O3 C53 C54 106.98(18)
O3 C53 H54A 110.3
C54 C53 H54A 110.3
O3 C53 H54B 110.3
C54 C53 H54B 110.3
H54A C53 H54B 108.6
C55 C54 C53 103.83(18)
C55 C54 H53A 111.0
C53 C54 H53A 111.0
C55 C54 H53B 111.0
C53 C54 H53B 111.0
H53A C54 H53B 109.0
C56 C55 C54 104.3(2)
C56 C55 H62A 110.9
C54 C55 H62A 110.9
C56 C55 H62B 110.9
C54 C55 H62B 110.9
H62A C55 H62B 108.9
O3 C56 C55 106.42(18)
O3 C56 H55A 110.4
C55 C56 H55A 110.4
O3 C56 H55B 110.4
C55 C56 H55B 110.4
H55A C56 H55B 108.6

loop_
_geom_bond_atom_site_label_1
_geom_bond_atom_site_label_2
_geom_bond_distance
Na1 O1 2.3308(14)
Na1 O2 2.3416(13)
Na1 O3 2.4101(14)
Na1 N1 2.4252(13)
Na1 N2 2.5197(13)
O1 C45 1.424(2)
O1 C48 1.426(2)
O2 C49 1.424(2)
O2 C52 1.424(2)
O3 C53 1.421(2)
O3 C56 1.426(2)
N1 C1 1.3633(18)
N1 C4 1.3668(18)
N2 C5 1.2806(19)
N2 C7 1.4845(17)
N3 C6 1.2757(19)
N3 C26 1.4767(17)
C1 C2 1.405(2)
C1 C6 1.4509(19)
C2 C3 1.384(2)
C2 H14 0.9300
C3 C4 1.410(2)
C3 H37 0.9300
C4 C5 1.4435(19)
C5 H12 0.9300
C6 H32 0.9300
C7 C14 1.5417(18)
C7 C20 1.5434(18)
C7 C8 1.5478(18)
C8 C13 1.3948(19)
C8 C9 1.3989(19)
C9 C10 1.382(2)
C9 H7 0.9300
C10 C11 1.393(2)
C10 H11 0.9300
C11 C12 1.382(2)
C11 H34 0.9300
C12 C13 1.394(2)
C12 H30 0.9300
C13 H13 0.9300
C14 C19 1.386(2)
C14 C15 1.399(2)
C15 C16 1.385(2)
C15 H8 0.9300
C16 C17 1.386(2)
C16 H28 0.9300
C17 C18 1.379(2)
C17 H33 0.9300
C18 C19 1.391(2)
C18 H26 0.9300
C19 H15 0.9300
C20 C25 1.382(2)
C20 C21 1.393(2)
C21 C22 1.383(2)
C21 H10 0.9300
C22 C23 1.376(2)
C22 H18 0.9300
C23 C24 1.378(3)
C23 H46 0.9300
C24 C25 1.389(3)
C24 H51 0.9300
C25 H43 0.9300
C26 C39 1.538(2)
C26 C33 1.544(2)
C26 C27 1.5480(19)
C27 C32 1.390(2)
C27 C28 1.390(2)
C28 C29 1.383(2)
C28 H50 0.9300
C29 C30 1.385(3)
C29 H48 0.9300
C30 C31 1.377(3)
C30 H42 0.9300
C31 C32 1.391(2)
C31 H29 0.9300
C32 H25 0.9300
C33 C34 1.388(2)
C33 C38 1.400(2)
C34 C35 1.394(2)
C34 H35 0.9300
C35 C36 1.379(3)
C35 H41 0.9300
C36 C37 1.384(3)
C36 H44 0.9300
C37 C38 1.385(2)
C37 H40 0.9300
C38 H36 0.9300
C39 C44 1.392(2)
C39 C40 1.396(2)
C40 C41 1.388(2)
C40 H20 0.9300
C41 C42 1.383(3)
C41 H45 0.9300
C42 C43 1.376(3)
C42 H38 0.9300
C43 C44 1.395(3)
C43 H47 0.9300
C44 H31 0.9300
C45 C46 1.503(3)
C45 H49A 0.9700
C45 H49B 0.9700
C46 C47 1.513(3)
C46 H59A 0.9700
C46 H59B 0.9700
C47 C48 1.528(3)
C47 H60A 0.9700
C47 H60B 0.9700
C48 H58A 0.9700
C48 H58B 0.9700
C49 C50 1.507(3)
C49 H52A 0.9700
C49 H52B 0.9700
C50 C51 1.497(3)
C50 H57A 0.9700
C50 H57B 0.9700
C51 C52 1.503(3)
C51 H56A 0.9700
C51 H56B 0.9700
C52 H61A 0.9700
C52 H61B 0.9700
C53 C54 1.521(3)
C53 H54A 0.9700
C53 H54B 0.9700
C54 C55 1.497(4)
C54 H53A 0.9700
C54 H53B 0.9700
C55 C56 1.467(3)
C55 H62A 0.9700
C55 H62B 0.9700
C56 H55A 0.9700
C56 H55B 0.9700

loop_
_geom_torsion_atom_site_label_1
_geom_torsion_atom_site_label_2
_geom_torsion_atom_site_label_3
_geom_torsion_atom_site_label_4
_geom_torsion
C4 N1 C1 C2 -0.64(16)
Na1 N1 C1 C2 179.78(12)
C4 N1 C1 C6 -179.74(13)
Na1 N1 C1 C6 0.7(3)
N1 C1 C2 C3 0.57(17)
C6 C1 C2 C3 179.62(14)
C1 C2 C3 C4 -0.25(17)
C1 N1 C4 C3 0.47(16)
Na1 N1 C4 C3 -179.78(10)
C1 N1 C4 C5 175.35(13)
Na1 N1 C4 C5 -4.91(17)
C2 C3 C4 N1 -0.14(17)
C2 C3 C4 C5 -174.92(14)
C7 N2 C5 C4 -175.96(12)
Na1 N2 C5 C4 10.53(17)
N1 C4 C5 N2 -4.5(2)
C3 C4 C5 N2 169.70(14)
C26 N3 C6 C1 -177.48(13)
N1 C1 C6 N3 177.46(13)
C2 C1 C6 N3 -1.5(2)
C5 N2 C7 C14 -121.15(14)
Na1 N2 C7 C14 51.07(14)
C5 N2 C7 C20 120.24(14)
Na1 N2 C7 C20 -67.53(13)
C5 N2 C7 C8 0.88(18)
Na1 N2 C7 C8 173.10(8)
N2 C7 C8 C13 -122.31(14)
C14 C7 C8 C13 -2.55(17)
C20 C7 C8 C13 118.24(14)
N2 C7 C8 C9 63.05(16)
C14 C7 C8 C9 -177.19(12)
C20 C7 C8 C9 -56.40(15)
C13 C8 C9 C10 1.2(2)
C7 C8 C9 C10 176.19(12)
C8 C9 C10 C11 -1.5(2)
C9 C10 C11 C12 0.4(2)
C10 C11 C12 C13 1.0(2)
C11 C12 C13 C8 -1.3(2)
C9 C8 C13 C12 0.2(2)
C7 C8 C13 C12 -174.57(13)
N2 C7 C14 C19 -130.57(13)
C20 C7 C14 C19 -14.81(18)
C8 C7 C14 C19 103.30(15)
N2 C7 C14 C15 52.07(16)
C20 C7 C14 C15 167.82(12)
C8 C7 C14 C15 -74.07(15)
C19 C14 C15 C16 -1.6(2)
C7 C14 C15 C16 175.94(13)
C14 C15 C16 C17 0.6(2)
C15 C16 C17 C18 0.6(2)
C16 C17 C18 C19 -0.7(2)
C15 C14 C19 C18 1.4(2)
C7 C14 C19 C18 -175.98(13)
C17 C18 C19 C14 -0.3(2)
N2 C7 C20 C25 9.6(2)
C14 C7 C20 C25 -105.21(17)
C8 C7 C20 C25 134.92(16)
N2 C7 C20 C21 -170.20(12)
C14 C7 C20 C21 74.96(16)
C8 C7 C20 C21 -44.91(16)
C25 C20 C21 C22 1.1(2)
C7 C20 C21 C22 -179.11(13)
C20 C21 C22 C23 0.9(2)
C21 C22 C23 C24 -1.6(3)
C22 C23 C24 C25 0.4(4)
C21 C20 C25 C24 -2.3(3)
C7 C20 C25 C24 177.9(2)
C23 C24 C25 C20 1.6(4)
C6 N3 C26 C39 -23.09(19)
C6 N3 C26 C33 101.51(15)
C6 N3 C26 C27 -144.62(14)
N3 C26 C27 C32 147.09(14)
C39 C26 C27 C32 24.88(19)
C33 C26 C27 C32 -98.27(16)
N3 C26 C27 C28 -35.09(18)
C39 C26 C27 C28 -157.30(14)
C33 C26 C27 C28 79.55(16)
C32 C27 C28 C29 -1.5(3)
C26 C27 C28 C29 -179.39(16)
C27 C28 C29 C30 0.2(3)
C28 C29 C30 C31 0.7(3)
C29 C30 C31 C32 -0.3(3)
C28 C27 C32 C31 1.8(2)
C26 C27 C32 C31 179.65(14)
C30 C31 C32 C27 -0.9(2)
N3 C26 C33 C34 -8.55(18)
C39 C26 C33 C34 115.97(15)
C27 C26 C33 C34 -121.61(15)
N3 C26 C33 C38 170.13(13)
C39 C26 C33 C38 -65.36(17)
C27 C26 C33 C38 57.06(17)
C38 C33 C34 C35 0.1(2)
C26 C33 C34 C35 178.77(14)
C33 C34 C35 C36 0.3(3)
C34 C35 C36 C37 -0.2(3)
C35 C36 C37 C38 -0.2(2)
C36 C37 C38 C33 0.6(2)
C34 C33 C38 C37 -0.5(2)
C26 C33 C38 C37 -179.20(14)
N3 C26 C39 C44 110.50(16)
C33 C26 C39 C44 -11.51(19)
C27 C26 C39 C44 -131.32(14)
N3 C26 C39 C40 -65.64(17)
C33 C26 C39 C40 172.35(12)
C27 C26 C39 C40 52.54(17)
C44 C39 C40 C41 1.1(2)
C26 C39 C40 C41 177.42(14)
C39 C40 C41 C42 -1.2(2)
C40 C41 C42 C43 0.4(3)
C41 C42 C43 C44 0.4(3)
C40 C39 C44 C43 -0.3(2)
C26 C39 C44 C43 -176.43(14)
C42 C43 C44 C39 -0.4(3)
C48 O1 C45 C46 -37.8(2)
Na1 O1 C45 C46 133.83(15)
O1 C45 C46 C47 21.3(2)
C45 C46 C47 C48 2.1(2)
C45 O1 C48 C47 38.7(2)
Na1 O1 C48 C47 -132.09(17)
C46 C47 C48 O1 -24.6(2)
C52 O2 C49 C50 -14.2(3)
Na1 O2 C49 C50 127.48(17)
O2 C49 C50 C51 31.1(3)
C49 C50 C51 C52 -35.0(3)
C49 O2 C52 C51 -8.5(3)
Na1 O2 C52 C51 -154.31(14)
C50 C51 C52 O2 27.5(2)
C56 O3 C53 C54 -6.2(2)
Na1 O3 C53 C54 -164.73(13)
O3 C53 C54 C55 -12.9(2)
C53 C54 C55 C56 26.5(3)
C53 O3 C56 C55 23.6(2)
Na1 O3 C56 C55 -174.70(16)
C54 C55 C56 O3 -31.1(3)
